data_4307499
loop_
_publ_author_name
'Charlotte N. Burress'
'Martha I. Bodine'
'Oussama Elbjeirami'
'Joseph H. Reibenspies'
'Mohammad A. Omary'
'Fran\,cois P. Gabba\"i'

_publ_section_title
;
Enhancement of External Spin-Orbit Coupling Effects Caused by
Metal-Metal Cooperativity
;
_journal_name_full 'Inorganic Chemistry'
_journal_page_first 1388
_journal_page_last 1395
_journal_paper_doi 10.1021/ic061998n
_journal_volume 46
_journal_year 2007
_chemical_formula_sum 'C24 H10 F10 Hg'
_chemical_formula_weight 688.91
_chemical_name_systematic
; 
 ? 
;
_space_group_IT_number 2
_symmetry_cell_setting triclinic
_symmetry_space_group_name_Hall '-P 1'
_symmetry_space_group_name_H-M 'P -1'
_atom_sites_solution_hydrogens geom
_atom_sites_solution_primary direct
_atom_sites_solution_secondary difmap
_audit_creation_method SHELXL-97
_cell_angle_alpha 90.13(3)
_cell_angle_beta 102.04(3)
_cell_angle_gamma 102.75(3)
_cell_formula_units_Z 1
_cell_length_a 6.3754(13)
_cell_length_b 8.0460(16)
_cell_length_c 10.918(2)
_cell_measurement_temperature 293(2)
_cell_volume 533.5(2)
_computing_cell_refinement 'Bruker XSCANS'
_computing_data_collection 'Bruker XSCANS'
_computing_data_reduction 'Bruker SHELXTL'
_computing_molecular_graphics 'Bruker SHELXTL'
_computing_publication_material 'Bruker SHELXTL'
_computing_structure_refinement 'SHELXL-97 (Sheldrick, 1997)'
_computing_structure_solution 'SHELXS-97 (Sheldrick, 1990)'
_diffrn_ambient_temperature 293(2)
_diffrn_measured_fraction_theta_full 0.943
_diffrn_measured_fraction_theta_max 0.943
_diffrn_measurement_device_type 'Bruker P4'
_diffrn_measurement_method '\w scans'
_diffrn_radiation_monochromator graphite
_diffrn_radiation_source 'fine-focus sealed tube'
_diffrn_radiation_type MoK\a
_diffrn_radiation_wavelength 0.71073
_diffrn_reflns_av_R_equivalents 0.0297
_diffrn_reflns_av_sigmaI/netI 0.0480
_diffrn_reflns_limit_h_max 8
_diffrn_reflns_limit_h_min -8
_diffrn_reflns_limit_k_max 10
_diffrn_reflns_limit_k_min -10
_diffrn_reflns_limit_l_max 14
_diffrn_reflns_limit_l_min -14
_diffrn_reflns_number 4739
_diffrn_reflns_theta_full 28.28
_diffrn_reflns_theta_max 28.28
_diffrn_reflns_theta_min 1.91
_exptl_absorpt_coefficient_mu 7.309
_exptl_absorpt_correction_T_min 0.660439
_exptl_absorpt_correction_type SADABS
_exptl_crystal_colour colorless
_exptl_crystal_density_diffrn 2.144
_exptl_crystal_density_method 'not measured'
_exptl_crystal_description needle
_exptl_crystal_F_000 324
_exptl_crystal_size_max 0.23
_exptl_crystal_size_mid 0.18
_exptl_crystal_size_min 0.04
_refine_diff_density_max 0.541
_refine_diff_density_min -0.497
_refine_diff_density_rms 0.115
_refine_ls_extinction_method none
_refine_ls_goodness_of_fit_ref 1.000
_refine_ls_hydrogen_treatment mixed
_refine_ls_matrix_type full
_refine_ls_number_parameters 165
_refine_ls_number_reflns 2498
_refine_ls_number_restraints 0
_refine_ls_restrained_S_all 1.000
_refine_ls_R_factor_all 0.0354
_refine_ls_R_factor_gt 0.0323
_refine_ls_shift/su_max 0.000
_refine_ls_shift/su_mean 0.000
_refine_ls_structure_factor_coef Fsqd
_refine_ls_weighting_details 'calc w=1/[\s^2^(Fo^2^)+(0.0250P)^2^+0.0000P] where P=(Fo^2^+2Fc^2^)/3'
_refine_ls_weighting_scheme calc
_refine_ls_wR_factor_gt 0.0610
_refine_ls_wR_factor_ref 0.0625
_reflns_number_gt 2378
_reflns_number_total 2498
_reflns_threshold_expression >2sigma(I)
_cod_data_source_file ic061998nsi20061006_062426.cif
_cod_data_source_block sad
_cod_depositor_comments
;
The following automatic conversions were performed:
'_symmetry_cell_setting' value 'Triclinic' changed to 'triclinic'
according to '/home/saulius/struct/CIF-dictionaries/cif_core.dic'
dictionary named 'cif_core.dic' version 2.4.1 from 2010-06-29.

Automatic conversion script
Id: cif_fix_enum 1527 2010-12-29 10:47:43Z saulius 
;
_cod_original_cell_volume 533.54(18)
_cod_original_sg_symbol_H-M 'P 1'
_cod_database_code 4307499

loop_
_symmetry_equiv_pos_as_xyz
'x, y, z'
'-x, -y, -z'

loop_
_atom_site_label
_atom_site_type_symbol
_atom_site_fract_x
_atom_site_fract_y
_atom_site_fract_z
_atom_site_U_iso_or_equiv
_atom_site_adp_type
_atom_site_occupancy
_atom_site_symmetry_multiplicity
_atom_site_calc_flag
_atom_site_refinement_flags
_atom_site_disorder_assembly
_atom_site_disorder_group
Hg1 Hg 1.0000 0.5000 0.5000 0.05060(10) Uani 1 2 d S . .
F2 F 1.2424(4) 0.7446(4) 0.3206(3) 0.0754(8) Uani 1 1 d . . .
F3 F 1.0943(6) 0.8632(5) 0.0955(3) 0.0898(10) Uani 1 1 d . . .
F4 F 0.6578(6) 0.7838(5) -0.0098(3) 0.0945(11) Uani 1 1 d . . .
F5 F 0.3712(5) 0.5828(5) 0.1064(3) 0.0865(10) Uani 1 1 d . . .
F6 F 0.5185(5) 0.4632(4) 0.3321(3) 0.0806(9) Uani 1 1 d . . .
C1 C 0.8835(7) 0.5979(5) 0.3321(4) 0.0494(10) Uani 1 1 d . . .
C2 C 1.0240(8) 0.7004(6) 0.2685(4) 0.0550(11) Uani 1 1 d . . .
C3 C 0.9511(9) 0.7638(6) 0.1536(5) 0.0604(12) Uani 1 1 d . . .
C4 C 0.7316(9) 0.7237(7) 0.1006(4) 0.0629(13) Uani 1 1 d . . .
C5 C 0.5878(8) 0.6221(7) 0.1610(5) 0.0623(13) Uani 1 1 d . . .
C6 C 0.6655(8) 0.5624(6) 0.2744(4) 0.0543(11) Uani 1 1 d . . .
C7 C 0.9613(7) 0.0369(5) 0.4397(4) 0.0490(10) Uani 1 1 d . . .
C8 C 1.1074(8) 0.1331(7) 0.3737(5) 0.0659(13) Uani 1 1 d . . .
H8A H 1.2580 0.1534 0.4068 0.10(2) Uiso 1 1 d R . .
C9 C 1.0350(9) 0.1988(7) 0.2613(5) 0.0713(14) Uani 1 1 d . . .
H9A H 1.1365 0.2631 0.2200 0.090(19) Uiso 1 1 d R . .
C10 C 0.8163(9) 0.1720(7) 0.2077(6) 0.0693(14) Uani 1 1 d . . .
H10A H 0.7682 0.2152 0.1305 0.076(17) Uiso 1 1 d R . .
C11 C 0.6683(9) 0.0803(8) 0.2707(5) 0.0726(15) Uani 1 1 d . . .
H11A H 0.5181 0.0611 0.2365 0.084(17) Uiso 1 1 d R . .
C12 C 0.7394(8) 0.0148(7) 0.3833(5) 0.0674(14) Uani 1 1 d . . .
H12A H 0.6357 -0.0463 0.4247 0.086(18) Uiso 1 1 d R . .

loop_
_atom_site_aniso_label
_atom_site_aniso_U_11
_atom_site_aniso_U_22
_atom_site_aniso_U_33
_atom_site_aniso_U_23
_atom_site_aniso_U_13
_atom_site_aniso_U_12
Hg1 0.05492(16) 0.04915(15) 0.04362(15) 0.00873(10) 0.00241(10) 0.01072(10)
F2 0.0509(15) 0.093(2) 0.076(2) 0.0159(16) 0.0078(14) 0.0083(14)
F3 0.098(2) 0.102(3) 0.078(2) 0.0371(19) 0.0399(19) 0.0204(19)
F4 0.116(3) 0.119(3) 0.0520(18) 0.0280(18) 0.0017(18) 0.050(2)
F5 0.0653(18) 0.105(2) 0.076(2) -0.0007(18) -0.0171(15) 0.0201(17)
F6 0.0600(17) 0.085(2) 0.084(2) 0.0229(17) 0.0071(15) -0.0018(15)
C1 0.059(3) 0.044(2) 0.043(2) 0.0079(18) 0.002(2) 0.0150(19)
C2 0.057(3) 0.057(3) 0.050(3) 0.009(2) 0.009(2) 0.013(2)
C3 0.071(3) 0.062(3) 0.054(3) 0.015(2) 0.021(2) 0.021(2)
C4 0.086(4) 0.068(3) 0.039(2) 0.010(2) 0.004(2) 0.036(3)
C5 0.059(3) 0.066(3) 0.056(3) -0.001(2) -0.007(2) 0.020(2)
C6 0.059(3) 0.045(2) 0.055(3) 0.004(2) 0.006(2) 0.012(2)
C7 0.045(2) 0.050(2) 0.051(3) -0.006(2) 0.0116(19) 0.0090(18)
C8 0.049(3) 0.073(3) 0.071(3) 0.008(3) 0.014(2) 0.003(2)
C9 0.067(3) 0.076(4) 0.070(4) 0.011(3) 0.027(3) 0.002(3)
C10 0.069(3) 0.069(3) 0.067(3) 0.010(3) 0.012(3) 0.013(3)
C11 0.052(3) 0.090(4) 0.072(4) 0.008(3) 0.003(3) 0.019(3)
C12 0.045(2) 0.088(4) 0.067(3) 0.010(3) 0.015(2) 0.006(2)

loop_
_atom_type_symbol
_atom_type_description
_atom_type_scat_dispersion_real
_atom_type_scat_dispersion_imag
_atom_type_scat_source
C C 0.0033 0.0016 'International Tables Vol C Tables 4.2.6.8 and 6.1.1.4'
H H 0.0000 0.0000 'International Tables Vol C Tables 4.2.6.8 and 6.1.1.4'
F F 0.0171 0.0103 'International Tables Vol C Tables 4.2.6.8 and 6.1.1.4'
Hg Hg -2.3894 9.2266 'International Tables Vol C Tables 4.2.6.8 and 6.1.1.4'

loop_
_geom_angle_atom_site_label_1
_geom_angle_atom_site_label_2
_geom_angle_atom_site_label_3
_geom_angle
_geom_angle_site_symmetry_1
_geom_angle_site_symmetry_3
_geom_angle_publ_flag
C1 Hg1 C1 180.000(1) 2_766 . ?
C6 C1 C2 115.7(4) . . ?
C6 C1 Hg1 122.9(3) . . ?
C2 C1 Hg1 121.4(3) . . ?
F2 C2 C1 119.3(4) . . ?
F2 C2 C3 118.0(4) . . ?
C1 C2 C3 122.7(4) . . ?
F3 C3 C4 120.6(5) . . ?
F3 C3 C2 120.4(5) . . ?
C4 C3 C2 118.9(4) . . ?
F4 C4 C3 119.9(5) . . ?
F4 C4 C5 120.2(5) . . ?
C3 C4 C5 119.9(4) . . ?
F5 C5 C6 121.5(5) . . ?
F5 C5 C4 118.9(5) . . ?
C6 C5 C4 119.5(4) . . ?
F6 C6 C5 118.0(4) . . ?
F6 C6 C1 118.7(4) . . ?
C5 C6 C1 123.3(5) . . ?
C12 C7 C8 115.1(5) . . ?
C12 C7 C7 122.9(5) . 2_756 ?
C8 C7 C7 122.0(5) . 2_756 ?
C9 C8 C7 121.7(5) . . ?
C10 C9 C8 121.5(5) . . ?
C9 C10 C11 118.3(5) . . ?
C12 C11 C10 120.5(5) . . ?
C11 C12 C7 122.8(5) . . ?

loop_
_geom_bond_atom_site_label_1
_geom_bond_atom_site_label_2
_geom_bond_distance
_geom_bond_site_symmetry_2
_geom_bond_publ_flag
Hg1 C1 2.056(4) 2_766 ?
Hg1 C1 2.056(4) . ?
F2 C2 1.356(5) . ?
F3 C3 1.340(6) . ?
F4 C4 1.333(5) . ?
F5 C5 1.351(5) . ?
F6 C6 1.353(5) . ?
C1 C6 1.367(6) . ?
C1 C2 1.379(6) . ?
C2 C3 1.383(6) . ?
C3 C4 1.363(7) . ?
C4 C5 1.366(8) . ?
C5 C6 1.364(7) . ?
C7 C12 1.392(6) . ?
C7 C8 1.397(7) . ?
C7 C7 1.480(9) 2_756 ?
C8 C9 1.369(8) . ?
C9 C10 1.364(8) . ?
C10 C11 1.369(8) . ?
C11 C12 1.368(8) . ?
